data_4123633
loop_
_publ_author_name
'Xu, Zhengren'
'Wang, Qian'
'Zhu, Jieping'

_publ_section_title
;
 Total Syntheses of (-)-Mersicarpine, (-)-Scholarisine G, (+)-Melodinine
 E, (-)-Leuconoxine, (-)-Leuconolam, (-)-Leuconodine A, (+)-Leuconodine F,
 and (-)-Leuconodine C: Self-Induced Diastereomeric Anisochronism (SIDA)
 Phenomenon for Scholarisine G and Leuconodines A and C.
;
_journal_issue 20
_journal_name_full 'Journal of the American Chemical Society'
_journal_page_first 6712
_journal_page_last 6724
_journal_paper_doi 10.1021/jacs.5b03619
_journal_volume 137
_journal_year 2015
_chemical_absolute_configuration rmad
_chemical_formula_moiety 'C19 H22 N2 O4, H2 O'
_chemical_formula_sum 'C19 H24 N2 O5'
_chemical_formula_weight 360.40
_space_group_IT_number 18
_symmetry_cell_setting orthorhombic
_symmetry_space_group_name_Hall 'P 2 2ab'
_symmetry_space_group_name_H-M 'P 21 21 2'
_atom_sites_solution_hydrogens geom
_atom_sites_solution_primary direct
_atom_sites_solution_secondary difmap
_audit_creation_method SHELXL-97
_audit_update_record
;
2014-05-05 # Formatted by publCIF

;
_cell_angle_alpha 90.00
_cell_angle_beta 90.00
_cell_angle_gamma 90.00
_cell_formula_units_Z 4
_cell_length_a 17.3461(2)
_cell_length_b 13.7870(2)
_cell_length_c 7.60339(11)
_cell_measurement_reflns_used 8827
_cell_measurement_temperature 140(2)
_cell_measurement_theta_max 72.7320
_cell_measurement_theta_min 4.0820
_cell_volume 1818.36(4)
_computing_cell_refinement
; 
CrysAlisPro, Agilent Technologies, 
Version 1.171.36.28 (release 01-02-2013 CrysAlis171 .NET) 
(compiled Feb  1 2013,16:14:44) 
;
_computing_data_collection
; 
CrysAlisPro, Agilent Technologies, 
Version 1.171.36.28 (release 01-02-2013 CrysAlis171 .NET) 
(compiled Feb  1 2013,16:14:44) 
;
_computing_data_reduction
; 
CrysAlisPro, Agilent Technologies, 
Version 1.171.36.28 (release 01-02-2013 CrysAlis171 .NET) 
(compiled Feb  1 2013,16:14:44) 
;
_computing_molecular_graphics 'Bruker SHELXTL'
_computing_publication_material 'Bruker SHELXTL'
_computing_structure_refinement 'SHELXL-97 (Sheldrick, 1997)'
_computing_structure_solution 'SHELXS-97 (Sheldrick, 1990)'
_diffrn_ambient_temperature 140(2)
_diffrn_detector_area_resol_mean 10.2665
_diffrn_measured_fraction_theta_full 0.991
_diffrn_measured_fraction_theta_max 0.991
_diffrn_measurement_device_type 'SuperNova, Dual, Cu at zero, Atlas'
_diffrn_measurement_method '\w scans'
_diffrn_radiation_monochromator mirror
_diffrn_radiation_source 'SuperNova (Cu) X-ray Source'
_diffrn_radiation_type 'Cu K\a'
_diffrn_radiation_wavelength 1.54178
_diffrn_reflns_av_R_equivalents 0.0170
_diffrn_reflns_av_sigmaI/netI 0.0131
_diffrn_reflns_limit_h_max 16
_diffrn_reflns_limit_h_min -21
_diffrn_reflns_limit_k_max 16
_diffrn_reflns_limit_k_min -16
_diffrn_reflns_limit_l_max 9
_diffrn_reflns_limit_l_min -9
_diffrn_reflns_number 12830
_diffrn_reflns_theta_full 73.07
_diffrn_reflns_theta_max 73.07
_diffrn_reflns_theta_min 4.10
_exptl_absorpt_coefficient_mu 0.790
_exptl_absorpt_correction_T_max 0.882
_exptl_absorpt_correction_T_min 0.822
_exptl_absorpt_correction_type analytical
_exptl_absorpt_process_details
; 
CrysAlisPro, Agilent Technologies, 
Version 1.171.36.28 (release 01-02-2013 CrysAlis171 .NET) 
(compiled Feb  1 2013,16:14:44) 
Analytical numeric absorption correction using a multifaceted crystal 
model based on expressions derived by R.C. Clark & J.S. Reid. 
(Clark, R. C. & Reid, J. S. (1995). Acta Cryst. A51, 887-897) 
;
_exptl_crystal_colour colourless
_exptl_crystal_density_diffrn 1.316
_exptl_crystal_density_method 'not measured'
_exptl_crystal_description prism
_exptl_crystal_F_000 768
_exptl_crystal_size_max 0.32
_exptl_crystal_size_mid 0.22
_exptl_crystal_size_min 0.20
_refine_diff_density_max 0.752
_refine_diff_density_min -0.145
_refine_diff_density_rms 0.046
_refine_ls_abs_structure_details 'Flack H D (1983), Acta Cryst. A39, 876-881'
_refine_ls_abs_structure_Flack -0.10(16)
_refine_ls_extinction_coef 0.0012(4)
_refine_ls_extinction_expression Fc^*^=kFc[1+0.001xFc^2^\l^3^/sin(2\q)]^-1/4^
_refine_ls_extinction_method SHELXL
_refine_ls_goodness_of_fit_ref 1.052
_refine_ls_hydrogen_treatment mixed
_refine_ls_matrix_type full
_refine_ls_number_parameters 258
_refine_ls_number_reflns 3599
_refine_ls_number_restraints 0
_refine_ls_restrained_S_all 1.052
_refine_ls_R_factor_all 0.0355
_refine_ls_R_factor_gt 0.0347
_refine_ls_shift/su_max 0.000
_refine_ls_shift/su_mean 0.000
_refine_ls_structure_factor_coef Fsqd
_refine_ls_weighting_details 'calc w=1/[\s^2^(Fo^2^)+(0.0663P)^2^+0.3319P] where P=(Fo^2^+2Fc^2^)/3'
_refine_ls_weighting_scheme calc
_refine_ls_wR_factor_gt 0.0963
_refine_ls_wR_factor_ref 0.0977
_reflns_number_gt 3521
_reflns_number_total 3599
_reflns_threshold_expression >2sigma(I)
_cod_data_source_file ja5b03619_si_010.cif
_cod_data_source_block xzrv-86bp
_cod_depositor_comments 'Adding full bibliography for 4123621--4123635.cif.'
_cod_original_cell_volume 1818.35(5)
_cod_database_code 4123633

loop_
_symmetry_equiv_pos_as_xyz
'x, y, z'
'-x, -y, z'
'-x+1/2, y+1/2, -z'
'x+1/2, -y+1/2, -z'

loop_
_atom_site_label
_atom_site_type_symbol
_atom_site_fract_x
_atom_site_fract_y
_atom_site_fract_z
_atom_site_U_iso_or_equiv
_atom_site_adp_type
_atom_site_occupancy
_atom_site_symmetry_multiplicity
_atom_site_calc_flag
_atom_site_refinement_flags
_atom_site_disorder_assembly
_atom_site_disorder_group
O1 O 0.41418(6) 0.35884(8) 0.45612(14) 0.0277(2) Uani 1 1 d . . .
O2 O 0.60500(7) 0.23673(10) -0.12742(17) 0.0421(3) Uani 1 1 d . A .
O3 O 0.43765(6) 0.17933(7) 0.23463(13) 0.0239(2) Uani 1 1 d . A .
O4 O 0.38558(8) 0.04793(9) 0.62178(15) 0.0379(3) Uani 1 1 d . A .
N1 N 0.52647(7) 0.27709(9) 0.09845(16) 0.0235(3) Uani 1 1 d . A .
N2 N 0.36236(8) 0.05401(9) 0.32931(18) 0.0280(3) Uani 1 1 d . A .
H2 H 0.3601(13) 0.0243(16) 0.229(3) 0.041(6) Uiso 1 1 d . . .
C1 C 0.44996(8) 0.27775(10) 0.18068(18) 0.0224(3) Uani 1 1 d . . .
C2 C 0.46364(8) 0.33840(10) 0.35032(18) 0.0224(3) Uani 1 1 d . . .
C3 C 0.54661(8) 0.35813(10) 0.35892(19) 0.0238(3) Uani 1 1 d . . .
C4 C 0.58857(9) 0.40851(12) 0.4855(2) 0.0285(3) Uani 1 1 d . . .
H4 H 0.5640 0.4353 0.5860 0.034 Uiso 1 1 calc R . .
C5 C 0.66733(9) 0.41848(12) 0.4605(2) 0.0330(3) Uani 1 1 d . . .
H5 H 0.6973 0.4531 0.5440 0.040 Uiso 1 1 calc R . .
C6 C 0.70254(9) 0.37798(12) 0.3136(2) 0.0323(3) Uani 1 1 d . . .
H6 H 0.7567 0.3850 0.2998 0.039 Uiso 1 1 calc R . .
C7 C 0.66138(8) 0.32774(11) 0.1865(2) 0.0275(3) Uani 1 1 d . . .
H7 H 0.6863 0.3002 0.0871 0.033 Uiso 1 1 calc R . .
C8 C 0.58206(8) 0.31936(10) 0.21058(19) 0.0234(3) Uani 1 1 d . . .
C9 C 0.53997(9) 0.24722(13) -0.0707(2) 0.0349(4) Uani 1 1 d . . .
C10A C 0.46935(14) 0.2496(3) -0.1952(3) 0.0310(9) Uani 0.668(8) 1 d P A 1
H10A H 0.4744 0.3071 -0.2722 0.037 Uiso 0.668(8) 1 calc PR A 1
H10B H 0.4718 0.1915 -0.2717 0.037 Uiso 0.668(8) 1 calc PR A 1
C10B C 0.4722(3) 0.1912(5) -0.1402(8) 0.0344(19) Uani 0.332(8) 1 d P A 2
H10C H 0.4679 0.1287 -0.0770 0.041 Uiso 0.332(8) 1 calc PR A 2
H10D H 0.4800 0.1771 -0.2666 0.041 Uiso 0.332(8) 1 calc PR A 2
C11 C 0.39395(10) 0.25237(12) -0.1148(2) 0.0350(4) Uani 1 1 d . . .
H11A H 0.3783 0.1851 -0.0864 0.042 Uiso 0.668(8) 1 calc PR A 1
H11B H 0.3568 0.2778 -0.2021 0.042 Uiso 0.668(8) 1 calc PR A 1
H11C H 0.3879 0.2960 -0.2173 0.042 Uiso 0.332(8) 1 d PR A 2
H11D H 0.3502 0.2062 -0.1167 0.042 Uiso 0.332(8) 1 d PR A 2
C12 C 0.38766(8) 0.31410(10) 0.05389(18) 0.0240(3) Uani 1 1 d . A .
C13 C 0.30867(8) 0.29827(11) 0.1413(2) 0.0289(3) Uani 1 1 d . . .
H13A H 0.3040 0.3418 0.2444 0.035 Uiso 1 1 calc R A .
H13B H 0.2674 0.3156 0.0569 0.035 Uiso 1 1 calc R . .
C14 C 0.29754(9) 0.19328(12) 0.2008(3) 0.0350(4) Uani 1 1 d . A .
H14A H 0.2488 0.1882 0.2680 0.042 Uiso 1 1 calc R . .
H14B H 0.2930 0.1511 0.0959 0.042 Uiso 1 1 calc R . .
C15 C 0.36349(8) 0.15766(10) 0.3142(2) 0.0258(3) Uani 1 1 d . . .
H15 H 0.3603 0.1878 0.4336 0.031 Uiso 1 1 calc R A .
C16 C 0.40142(9) 0.42304(11) 0.0176(2) 0.0285(3) Uani 1 1 d . . .
H16A H 0.3986 0.4586 0.1305 0.034 Uiso 1 1 calc R A .
H16B H 0.4543 0.4313 -0.0292 0.034 Uiso 1 1 calc R . .
C17 C 0.34493(11) 0.46893(12) -0.1108(2) 0.0365(4) Uani 1 1 d . A .
H17A H 0.3478 0.4352 -0.2240 0.055 Uiso 1 1 calc R . .
H17B H 0.3581 0.5375 -0.1273 0.055 Uiso 1 1 calc R . .
H17C H 0.2925 0.4637 -0.0637 0.055 Uiso 1 1 calc R . .
C18 C 0.37777(9) 0.00625(12) 0.4799(2) 0.0286(3) Uani 1 1 d . . .
C19 C 0.38356(13) -0.10206(12) 0.4619(3) 0.0425(4) Uani 1 1 d . A .
H19A H 0.4366 -0.1199 0.4318 0.064 Uiso 1 1 calc R . .
H19B H 0.3487 -0.1241 0.3688 0.064 Uiso 1 1 calc R . .
H19C H 0.3692 -0.1328 0.5734 0.064 Uiso 1 1 calc R . .
O5 O 0.35974(10) -0.02984(11) -0.03604(19) 0.0521(4) Uani 1 1 d . . .
H5B H 0.3713(18) -0.001(2) -0.147(4) 0.078 Uiso 1 1 d . . .
H5A H 0.3748(18) -0.100(2) -0.042(4) 0.078 Uiso 1 1 d . . .

loop_
_atom_site_aniso_label
_atom_site_aniso_U_11
_atom_site_aniso_U_22
_atom_site_aniso_U_33
_atom_site_aniso_U_23
_atom_site_aniso_U_13
_atom_site_aniso_U_12
O1 0.0247(5) 0.0338(5) 0.0244(5) -0.0030(4) 0.0030(4) 0.0005(4)
O2 0.0315(6) 0.0611(8) 0.0338(6) -0.0172(6) 0.0080(5) -0.0040(5)
O3 0.0217(5) 0.0226(5) 0.0274(5) 0.0022(4) 0.0001(4) -0.0005(4)
O4 0.0512(7) 0.0340(6) 0.0283(5) 0.0000(5) -0.0025(5) 0.0074(5)
N1 0.0215(5) 0.0263(6) 0.0225(6) -0.0028(5) 0.0005(5) -0.0021(4)
N2 0.0319(6) 0.0246(6) 0.0275(6) 0.0017(5) -0.0014(5) -0.0024(5)
C1 0.0224(6) 0.0227(6) 0.0221(7) -0.0003(5) -0.0003(5) -0.0022(5)
C2 0.0246(6) 0.0231(6) 0.0195(6) 0.0003(5) -0.0019(5) 0.0002(5)
C3 0.0228(6) 0.0250(6) 0.0235(6) 0.0009(6) -0.0025(5) 0.0000(5)
C4 0.0292(7) 0.0314(7) 0.0250(7) -0.0038(6) -0.0032(6) 0.0013(6)
C5 0.0287(7) 0.0374(8) 0.0329(8) -0.0061(7) -0.0091(6) -0.0037(6)
C6 0.0215(7) 0.0378(8) 0.0374(8) 0.0004(7) -0.0040(6) -0.0014(6)
C7 0.0226(6) 0.0310(7) 0.0290(7) -0.0028(6) 0.0012(6) 0.0013(5)
C8 0.0244(7) 0.0217(6) 0.0241(6) 0.0008(5) -0.0018(5) -0.0004(5)
C9 0.0300(8) 0.0444(9) 0.0303(8) -0.0124(7) 0.0049(6) -0.0071(7)
C10A 0.0318(12) 0.039(2) 0.0218(11) -0.0065(12) -0.0019(9) -0.0051(10)
C10B 0.034(3) 0.032(4) 0.037(3) -0.013(3) -0.002(2) 0.000(2)
C11 0.0401(8) 0.0352(8) 0.0296(8) -0.0066(7) -0.0123(7) 0.0065(7)
C12 0.0260(7) 0.0239(6) 0.0221(6) 0.0000(5) -0.0049(5) -0.0013(5)
C13 0.0228(7) 0.0289(7) 0.0349(8) 0.0054(6) -0.0064(6) -0.0004(5)
C14 0.0234(7) 0.0316(8) 0.0499(9) 0.0111(7) -0.0076(7) -0.0049(6)
C15 0.0229(6) 0.0239(7) 0.0305(7) 0.0039(6) 0.0008(6) -0.0030(5)
C16 0.0309(7) 0.0258(7) 0.0289(7) 0.0022(6) -0.0020(6) -0.0025(6)
C17 0.0436(9) 0.0302(8) 0.0356(9) 0.0093(7) -0.0035(7) 0.0033(7)
C18 0.0282(7) 0.0282(7) 0.0293(7) 0.0025(6) 0.0025(6) 0.0027(6)
C19 0.0606(11) 0.0280(8) 0.0390(9) 0.0032(7) 0.0003(9) 0.0052(8)
O5 0.0681(10) 0.0505(8) 0.0377(7) 0.0008(6) 0.0082(7) 0.0100(7)

loop_
_atom_type_symbol
_atom_type_description
_atom_type_scat_dispersion_real
_atom_type_scat_dispersion_imag
_atom_type_scat_source
C C 0.0181 0.0091 'International Tables Vol C Tables 4.2.6.8 and 6.1.1.4'
H H 0.0000 0.0000 'International Tables Vol C Tables 4.2.6.8 and 6.1.1.4'
N N 0.0311 0.0180 'International Tables Vol C Tables 4.2.6.8 and 6.1.1.4'
O O 0.0492 0.0322 'International Tables Vol C Tables 4.2.6.8 and 6.1.1.4'

loop_
_geom_angle_atom_site_label_1
_geom_angle_atom_site_label_2
_geom_angle_atom_site_label_3
_geom_angle
C1 O3 C15 116.47(10)
C9 N1 C8 124.99(13)
C9 N1 C1 123.80(12)
C8 N1 C1 110.96(11)
C18 N2 C15 123.54(14)
C18 N2 H2 121.8(14)
C15 N2 H2 113.6(14)
O3 C1 N1 104.53(10)
O3 C1 C12 112.62(11)
N1 C1 C12 111.83(11)
O3 C1 C2 107.12(11)
N1 C1 C2 102.63(10)
C12 C1 C2 116.97(11)
O1 C2 C3 128.57(14)
O1 C2 C1 124.65(12)
C3 C2 C1 106.65(11)
C8 C3 C4 121.40(13)
C8 C3 C2 109.05(12)
C4 C3 C2 129.54(14)
C5 C4 C3 118.03(15)
C5 C4 H4 121.0
C3 C4 H4 121.0
C4 C5 C6 120.22(15)
C4 C5 H5 119.9
C6 C5 H5 119.9
C7 C6 C5 122.30(14)
C7 C6 H6 118.8
C5 C6 H6 118.8
C6 C7 C8 117.28(14)
C6 C7 H7 121.4
C8 C7 H7 121.4
C3 C8 C7 120.75(14)
C3 C8 N1 110.24(12)
C7 C8 N1 128.98(13)
O2 C9 N1 121.80(15)
O2 C9 C10B 122.7(2)
N1 C9 C10B 110.5(2)
O2 C9 C10A 121.29(16)
N1 C9 C10A 115.61(15)
C11 C10A C9 117.28(18)
C11 C10A H10A 108.0
C9 C10A H10A 108.0
C11 C10A H10B 108.0
C9 C10A H10B 108.0
H10A C10A H10B 107.2
C9 C10A H11C 142.3
H10A C10A H11C 71.8
H10B C10A H11C 107.9
C9 C10B C11 110.4(4)
C9 C10B H10C 109.6
C11 C10B H10C 109.6
C9 C10B H10D 109.6
C11 C10B H10D 109.6
H10C C10B H10D 108.1
C10A C11 C12 115.50(15)
C12 C11 C10B 116.6(2)
C10A C11 H11A 108.4
C12 C11 H11A 108.4
C10B C11 H11A 76.5
C10A C11 H11B 108.4
C12 C11 H11B 108.4
C10B C11 H11B 130.9
H11A C11 H11B 107.5
C10A C11 H11C 77.3
C12 C11 H11C 108.1
C10B C11 H11C 108.3
H11A C11 H11C 135.4
C10A C11 H11D 132.1
C12 C11 H11D 108.2
C10B C11 H11D 107.9
H11B C11 H11D 73.7
H11C C11 H11D 107.3
C1 C12 C13 108.04(11)
C1 C12 C11 107.01(11)
C13 C12 C11 110.11(13)
C1 C12 C16 108.74(11)
C13 C12 C16 110.65(12)
C11 C12 C16 112.13(12)
C14 C13 C12 112.00(12)
C14 C13 H13A 109.2
C12 C13 H13A 109.2
C14 C13 H13B 109.2
C12 C13 H13B 109.2
H13A C13 H13B 107.9
C15 C14 C13 112.33(12)
C15 C14 H14A 109.1
C13 C14 H14A 109.1
C15 C14 H14B 109.1
C13 C14 H14B 109.1
H14A C14 H14B 107.9
N2 C15 O3 104.51(11)
N2 C15 C14 111.01(12)
O3 C15 C14 111.43(12)
N2 C15 H15 109.9
O3 C15 H15 109.9
C14 C15 H15 109.9
C17 C16 C12 114.79(13)
C17 C16 H16A 108.6
C12 C16 H16A 108.6
C17 C16 H16B 108.6
C12 C16 H16B 108.6
H16A C16 H16B 107.5
C16 C17 H17A 109.5
C16 C17 H17B 109.5
H17A C17 H17B 109.5
C16 C17 H17C 109.5
H17A C17 H17C 109.5
H17B C17 H17C 109.5
O4 C18 N2 122.60(15)
O4 C18 C19 122.47(15)
N2 C18 C19 114.92(14)
C18 C19 H19A 109.5
C18 C19 H19B 109.5
H19A C19 H19B 109.5
C18 C19 H19C 109.5
H19A C19 H19C 109.5
H19B C19 H19C 109.5
H5B O5 H5A 108(3)

loop_
_geom_bond_atom_site_label_1
_geom_bond_atom_site_label_2
_geom_bond_distance
O1 C2 1.2095(18)
O2 C9 1.216(2)
O3 C1 1.4335(16)
O3 C15 1.4524(16)
O4 C18 1.230(2)
N1 C9 1.370(2)
N1 C8 1.4130(18)
N1 C1 1.4671(17)
N2 C18 1.348(2)
N2 C15 1.4338(18)
N2 H2 0.87(2)
C1 C12 1.5325(19)
C1 C2 1.5554(18)
C2 C3 1.4661(18)
C3 C8 1.391(2)
C3 C4 1.392(2)
C4 C5 1.386(2)
C4 H4 0.9500
C5 C6 1.390(2)
C5 H5 0.9500
C6 C7 1.387(2)
C6 H6 0.9500
C7 C8 1.393(2)
C7 H7 0.9500
C9 C10B 1.503(5)
C9 C10A 1.548(3)
C10A C11 1.444(3)
C10A H10A 0.9900
C10A H10B 0.9900
C10B C11 1.609(6)
C10B H10C 0.9900
C10B H10D 0.9900
C11 C12 1.543(2)
C11 H11A 0.9900
C11 H11B 0.9900
C11 H11C 0.9899
C11 H11D 0.9901
C12 C13 1.538(2)
C12 C16 1.5456(19)
C13 C14 1.529(2)
C13 H13A 0.9900
C13 H13B 0.9900
C14 C15 1.514(2)
C14 H14A 0.9900
C14 H14B 0.9900
C15 H15 1.0000
C16 C17 1.521(2)
C16 H16A 0.9900
C16 H16B 0.9900
C17 H17A 0.9800
C17 H17B 0.9800
C17 H17C 0.9800
C18 C19 1.503(2)
C19 H19A 0.9800
C19 H19B 0.9800
C19 H19C 0.9800
O5 H5B 0.95(3)
O5 H5A 1.00(3)

loop_
_geom_hbond_atom_site_label_D
_geom_hbond_atom_site_label_H
_geom_hbond_atom_site_label_A
_geom_hbond_distance_DH
_geom_hbond_distance_HA
_geom_hbond_distance_DA
_geom_hbond_angle_DHA
_geom_hbond_site_symmetry_A
N2 H2 O5 0.87(2) 2.15(2) 3.009(2) 172(2) .
O5 H5B O4 0.95(3) 1.90(3) 2.849(2) 174(3) 1_554
O5 H5A O2 1.00(3) 2.03(3) 2.999(2) 163(3) 2_655

loop_
_geom_torsion_atom_site_label_1
_geom_torsion_atom_site_label_2
_geom_torsion_atom_site_label_3
_geom_torsion_atom_site_label_4
_geom_torsion
C15 O3 C1 N1 -177.21(11)
C15 O3 C1 C12 -55.61(15)
C15 O3 C1 C2 74.36(13)
C9 N1 C1 O3 80.70(17)
C8 N1 C1 O3 -104.72(12)
C9 N1 C1 C12 -41.42(19)
C8 N1 C1 C12 133.15(12)
C9 N1 C1 C2 -167.60(14)
C8 N1 C1 C2 6.97(14)
O3 C1 C2 O1 -72.02(16)
N1 C1 C2 O1 178.23(13)
C12 C1 C2 O1 55.45(18)
O3 C1 C2 C3 104.20(12)
N1 C1 C2 C3 -5.55(13)
C12 C1 C2 C3 -128.33(13)
O1 C2 C3 C8 178.39(14)
C1 C2 C3 C8 2.37(15)
O1 C2 C3 C4 -3.2(3)
C1 C2 C3 C4 -179.19(15)
C8 C3 C4 C5 -0.5(2)
C2 C3 C4 C5 -178.79(15)
C3 C4 C5 C6 -0.7(2)
C4 C5 C6 C7 0.8(3)
C5 C6 C7 C8 0.3(2)
C4 C3 C8 C7 1.7(2)
C2 C3 C8 C7 -179.74(13)
C4 C3 C8 N1 -176.55(13)
C2 C3 C8 N1 2.04(16)
C6 C7 C8 C3 -1.5(2)
C6 C7 C8 N1 176.32(14)
C9 N1 C8 C3 168.50(15)
C1 N1 C8 C3 -5.99(16)
C9 N1 C8 C7 -9.5(2)
C1 N1 C8 C7 175.98(15)
C8 N1 C9 O2 15.1(3)
C1 N1 C9 O2 -171.07(16)
C8 N1 C9 C10B 170.7(3)
C1 N1 C9 C10B -15.5(4)
C8 N1 C9 C10A -152.0(2)
C1 N1 C9 C10A 21.8(3)
O2 C9 C10A C11 173.8(2)
N1 C9 C10A C11 -19.0(3)
C10B C9 C10A C11 70.4(4)
O2 C9 C10B C11 -152.3(3)
N1 C9 C10B C11 52.3(5)
C10A C9 C10B C11 -53.3(4)
C9 C10A C11 C12 37.3(3)
C9 C10A C11 C10B -63.1(4)
C9 C10B C11 C10A 60.6(4)
C9 C10B C11 C12 -36.1(6)
O3 C1 C12 C13 54.49(15)
N1 C1 C12 C13 171.85(11)
C2 C1 C12 C13 -70.24(15)
O3 C1 C12 C11 -64.05(15)
N1 C1 C12 C11 53.31(15)
C2 C1 C12 C11 171.21(12)
O3 C1 C12 C16 174.63(11)
N1 C1 C12 C16 -68.01(14)
C2 C1 C12 C16 49.90(16)
C10A C11 C12 C1 -54.0(2)
C10B C11 C12 C1 -16.0(3)
C10A C11 C12 C13 -171.2(2)
C10B C11 C12 C13 -133.2(3)
C10A C11 C12 C16 65.1(2)
C10B C11 C12 C16 103.2(3)
C1 C12 C13 C14 -53.64(16)
C11 C12 C13 C14 62.91(16)
C16 C12 C13 C14 -172.57(13)
C12 C13 C14 C15 52.42(19)
C18 N2 C15 O3 100.01(16)
C18 N2 C15 C14 -139.75(15)
C1 O3 C15 N2 171.34(11)
C1 O3 C15 C14 51.37(16)
C13 C14 C15 N2 -164.72(14)
C13 C14 C15 O3 -48.68(18)
C1 C12 C16 C17 178.46(13)
C13 C12 C16 C17 -63.03(17)
C11 C12 C16 C17 60.33(18)
C15 N2 C18 O4 8.4(2)
C15 N2 C18 C19 -172.40(15)
